data_4313618
loop_
_publ_author_name
'Victorio Cadierno'
'Pascale Crochet'
'Josefina D\'iez'
'Joaqu\'in Garc\'ia-\'Alvarez'
'Sergio E. Garc\'ia-Garrido'
'Jos\'e Gimeno'
'Santiago Garc\'ia-Granda'
'Miguel A. Rodr\'iguez'

_publ_contact_author
;
      Santiago Garc\'ia-Granda
      Departamento de Qu\'imica F\'isica y Anal\'itica
      Facultad de Qu\'imica
      Universidad de Oviedo
      Avda. Juli\'an Claver\'ia, 8
      33071 Oviedo
      Spain
;
_publ_contact_author_email sgg@sauron.quimica.uniovi.es
_publ_contact_author_fax '0034 98 5103125'
_publ_contact_author_phone '0034 98 5103477'
_publ_section_title
;
 Ruthenium(II) and Ruthenium(IV) Complexes Containing \k1-P-, \k2-P,O-,
 and \k3-P,N,O-Iminophosphorane-Phosphine Ligands Ph2PCH2P{NP(O)(OR)2}Ph2
 (R = Et, Ph): Synthesis, Reactivity, Theoretical Studies, and Catalytic
 Activity in Transfer Hydrogenation of Cyclohexanone
;
_journal_name_full 'Inorganic Chemistry'
_journal_page_first 3293
_journal_page_last 3307
_journal_paper_doi 10.1021/ic020702k
_journal_volume 42
_journal_year 2003
_chemical_compound_source synthesis
_chemical_formula_moiety 'C39 H48 Cl N O3 P3 Ru, B F4'
_chemical_formula_sum 'C39 H48 B Cl F4 N O3 P3 Ru'
_chemical_formula_weight 895.02
_chemical_name_systematic
;
 ?
;
_space_group_IT_number 14
_symmetry_cell_setting monoclinic
_symmetry_space_group_name_Hall '-P 2yn'
_symmetry_space_group_name_H-M 'P 1 21/n 1'
_atom_sites_solution_hydrogens geom
_atom_sites_solution_primary direct
_atom_sites_solution_secondary difmap
_audit_creation_method SHELXL-97
_cell_angle_alpha 90.00
_cell_angle_beta 100.253(9)
_cell_angle_gamma 90.00
_cell_formula_units_Z 4
_cell_length_a 13.959(5)
_cell_length_b 15.042(6)
_cell_length_c 19.966(8)
_cell_measurement_reflns_used 990
_cell_measurement_temperature 293(2)
_cell_measurement_theta_max 23.04
_cell_measurement_theta_min 2.71
_cell_volume 4125(3)
_computing_cell_refinement 'SAINTPLUS V6.26 A'
_computing_data_collection 'BRUKER SMART'
_computing_data_reduction 'SAINTPLUS V6.26 A'
_computing_molecular_graphics 'PLATON-2000 (Spek,2000)'
_computing_publication_material 'SHELXL-97 (Sheldrick,1997)'
_computing_structure_refinement 'SHELXL-97 (Sheldrick, 1997)'
_computing_structure_solution 'DIRDIF-96 (Beurskens, 1996)'
_diffrn_ambient_temperature 293(2)
_diffrn_measured_fraction_theta_full 0.941
_diffrn_measured_fraction_theta_max 0.941
_diffrn_measurement_device_type 'CCD area detector'
_diffrn_measurement_method '\f and \w scan'
_diffrn_radiation_monochromator graphite
_diffrn_radiation_source 'fine-focus sealed tube'
_diffrn_radiation_type MoK\a
_diffrn_radiation_wavelength 0.71073
_diffrn_reflns_av_R_equivalents 0.0925
_diffrn_reflns_av_sigmaI/netI 0.1588
_diffrn_reflns_limit_h_max 19
_diffrn_reflns_limit_h_min -18
_diffrn_reflns_limit_k_max 21
_diffrn_reflns_limit_k_min -15
_diffrn_reflns_limit_l_max 27
_diffrn_reflns_limit_l_min -28
_diffrn_reflns_number 34169
_diffrn_reflns_theta_full 30.55
_diffrn_reflns_theta_max 30.55
_diffrn_reflns_theta_min 1.65
_exptl_absorpt_coefficient_mu 0.616
_exptl_absorpt_correction_T_max 0.884
_exptl_absorpt_correction_T_min 0.773
_exptl_absorpt_correction_type multi-scan
_exptl_absorpt_process_details 'Bruker SADABS'
_exptl_crystal_colour Yellow
_exptl_crystal_density_diffrn 1.441
_exptl_crystal_density_method 'not measured'
_exptl_crystal_description Prismatic
_exptl_crystal_F_000 1840
_exptl_crystal_size_max 0.26
_exptl_crystal_size_mid 0.21
_exptl_crystal_size_min 0.20
_refine_diff_density_max 0.567
_refine_diff_density_min -0.666
_refine_diff_density_rms 0.092
_refine_ls_extinction_method none
_refine_ls_goodness_of_fit_ref 0.948
_refine_ls_hydrogen_treatment mixed
_refine_ls_matrix_type full
_refine_ls_number_parameters 478
_refine_ls_number_reflns 12299
_refine_ls_number_restraints 0
_refine_ls_restrained_S_all 0.948
_refine_ls_R_factor_all 0.1684
_refine_ls_R_factor_gt 0.0586
_refine_ls_shift/su_max 0.000
_refine_ls_shift/su_mean 0.000
_refine_ls_structure_factor_coef Fsqd
_refine_ls_weighting_details 'w=1/[\s^2^(Fo^2^)+(0.0573P)^2^+0.0000P] where P=(Fo^2^+2Fc^2^)/3'
_refine_ls_weighting_scheme calc
_refine_ls_wR_factor_gt 0.1156
_refine_ls_wR_factor_ref 0.1464
_reflns_number_gt 5602
_reflns_number_total 12299
_reflns_threshold_expression >2sigma(I)
_cod_data_source_file ic020702k_4.cif
_cod_data_source_block 7a
_cod_depositor_comments
;
The following automatic conversions were performed:

'_symmetry_cell_setting' value 'Monoclinic' changed to 'monoclinic'
according to the built-in table from CIF Core dictionary named
'cif_core.dic' version 2.4.1 from 2010-06-29.

Automatic conversion script
Id: cif_fix_values 1646 2011-03-28 12:23:43Z adriana 
;
_cod_database_code 4313618

loop_
_symmetry_equiv_pos_as_xyz
'x, y, z'
'-x+1/2, y+1/2, -z+1/2'
'-x, -y, -z'
'x-1/2, -y-1/2, z-1/2'

loop_
_atom_site_label
_atom_site_type_symbol
_atom_site_fract_x
_atom_site_fract_y
_atom_site_fract_z
_atom_site_U_iso_or_equiv
_atom_site_adp_type
_atom_site_occupancy
_atom_site_calc_flag
_atom_site_refinement_flags
_atom_site_disorder_assembly
_atom_site_disorder_group
Ru1 Ru 0.04604(2) 0.04953(2) 0.290667(17) 0.03453(11) Uani 1 d . . .
P1 P 0.15191(8) -0.07066(7) 0.26787(5) 0.0301(2) Uani 1 d . . .
P2 P -0.00559(8) -0.20737(7) 0.18466(5) 0.0336(3) Uani 1 d . . .
Cl1 Cl 0.19359(8) 0.13450(7) 0.30883(6) 0.0538(3) Uani 1 d . . .
P3 P -0.14529(8) -0.09084(8) 0.23175(6) 0.0368(3) Uani 1 d . . .
O1 O -0.0763(2) -0.03692(18) 0.28095(14) 0.0418(7) Uani 1 d . . .
O2 O -0.2222(2) -0.02808(18) 0.18983(15) 0.0448(8) Uani 1 d . . .
O3 O -0.2097(2) -0.1482(2) 0.27253(16) 0.0560(9) Uani 1 d . . .
N1 N -0.0985(2) -0.1483(2) 0.17933(17) 0.0431(9) Uani 1 d . . .
C1 C 0.0944(3) 0.0012(3) 0.3968(2) 0.0466(12) Uani 1 d . . .
H1A H 0.0881 -0.0622 0.4038 0.056 Uiso 1 calc R . .
H1B H 0.1553 0.0254 0.4208 0.056 Uiso 1 calc R . .
C2 C 0.0101(3) 0.0530(3) 0.3989(2) 0.0501(12) Uani 1 d . . .
C3 C -0.0798(4) 0.0107(4) 0.4171(2) 0.0673(15) Uani 1 d . . .
H3A H -0.0661 -0.0500 0.4303 0.101 Uiso 1 calc R . .
H3B H -0.1316 0.0125 0.3783 0.101 Uiso 1 calc R . .
H3C H -0.0990 0.0426 0.4542 0.101 Uiso 1 calc R . .
C4 C 0.0127(4) 0.1407(3) 0.3767(2) 0.0543(13) Uani 1 d . . .
H4 H 0.0708 0.1722 0.3996 0.065 Uiso 1 calc R . .
C5 C -0.0759(4) 0.2021(4) 0.3614(3) 0.0792(19) Uani 1 d . . .
H5A H -0.1352 0.1698 0.3643 0.095 Uiso 1 calc R . .
H5B H -0.0696 0.2513 0.3933 0.095 Uiso 1 calc R . .
C6 C -0.0772(4) 0.2349(3) 0.2902(3) 0.0732(17) Uani 1 d . . .
H6A H -0.0240 0.2760 0.2891 0.088 Uiso 1 calc R . .
H6B H -0.1381 0.2650 0.2730 0.088 Uiso 1 calc R . .
C7 C -0.0663(4) 0.1530(3) 0.2481(2) 0.0515(13) Uani 1 d . . .
H7 H -0.1295 0.1258 0.2303 0.062 Uiso 1 calc R . .
C8 C -0.0028(3) 0.1459(3) 0.2019(2) 0.0458(11) Uani 1 d . . .
C9 C 0.0568(4) 0.2221(3) 0.1824(3) 0.0718(17) Uani 1 d . . .
H9A H 0.0956 0.2018 0.1502 0.108 Uiso 1 calc R . .
H9B H 0.0987 0.2444 0.2223 0.108 Uiso 1 calc R . .
H9C H 0.0142 0.2687 0.1623 0.108 Uiso 1 calc R . .
C10 C 0.0082(3) 0.0590(3) 0.1775(2) 0.0417(11) Uani 1 d . . .
H10A H 0.0614 0.0503 0.1529 0.050 Uiso 1 calc R . .
H10B H -0.0512 0.0292 0.1564 0.050 Uiso 1 calc R . .
C18 C -0.1647(4) -0.2131(4) 0.3219(3) 0.0746(17) Uani 1 d . . .
H18A H -0.0999 -0.1935 0.3423 0.090 Uiso 1 calc R . .
H18B H -0.1591 -0.2697 0.2996 0.090 Uiso 1 calc R . .
C19 C -0.2251(4) -0.2235(4) 0.3750(3) 0.097(2) Uani 1 d . . .
H19A H -0.1962 -0.2670 0.4076 0.146 Uiso 1 calc R . .
H19B H -0.2893 -0.2426 0.3545 0.146 Uiso 1 calc R . .
H19C H -0.2293 -0.1676 0.3975 0.146 Uiso 1 calc R . .
C12 C -0.2954(4) -0.0604(3) 0.1340(3) 0.0723(17) Uani 1 d . . .
H12A H -0.2646 -0.0988 0.1050 0.087 Uiso 1 calc R . .
H12B H -0.3431 -0.0955 0.1522 0.087 Uiso 1 calc R . .
C13 C -0.3424(6) 0.0088(5) 0.0951(4) 0.156(4) Uani 1 d . . .
H13A H -0.3894 -0.0151 0.0586 0.234 Uiso 1 calc R . .
H13B H -0.2955 0.0435 0.0768 0.234 Uiso 1 calc R . .
H13C H -0.3749 0.0459 0.1233 0.234 Uiso 1 calc R . .
C36 C 0.2230(3) -0.0590(3) 0.1990(2) 0.0365(10) Uani 1 d . . .
C37 C 0.2383(3) 0.0228(3) 0.1701(2) 0.0476(12) Uani 1 d . . .
H37 H 0.2099 0.0735 0.1847 0.057 Uiso 1 calc R . .
C38 C 0.2947(4) 0.0300(4) 0.1203(3) 0.0628(15) Uani 1 d . . .
H38 H 0.3030 0.0852 0.1011 0.075 Uiso 1 calc R . .
C39 C 0.3387(4) -0.0433(4) 0.0989(3) 0.0676(16) Uani 1 d . . .
H39 H 0.3768 -0.0380 0.0654 0.081 Uiso 1 calc R . .
C40 C 0.3262(4) -0.1247(4) 0.1271(3) 0.0626(14) Uani 1 d . . .
H40 H 0.3557 -0.1748 0.1125 0.075 Uiso 1 calc R . .
C41 C 0.2693(3) -0.1323(3) 0.1777(2) 0.0471(11) Uani 1 d . . .
H41 H 0.2624 -0.1875 0.1973 0.056 Uiso 1 calc R . .
C42 C 0.2503(3) -0.0970(3) 0.3390(2) 0.0356(10) Uani 1 d . . .
C43 C 0.3348(3) -0.0470(3) 0.3484(2) 0.0494(12) Uani 1 d . . .
H43 H 0.3431 -0.0040 0.3164 0.059 Uiso 1 calc R . .
C44 C 0.4075(4) -0.0598(4) 0.4048(3) 0.0677(15) Uani 1 d . . .
H44 H 0.4637 -0.0254 0.4104 0.081 Uiso 1 calc R . .
C45 C 0.3967(4) -0.1225(4) 0.4519(3) 0.0677(16) Uani 1 d . . .
H45 H 0.4452 -0.1304 0.4900 0.081 Uiso 1 calc R . .
C46 C 0.3142(4) -0.1744(4) 0.4435(2) 0.0620(14) Uani 1 d . . .
H46 H 0.3069 -0.2178 0.4754 0.074 Uiso 1 calc R . .
C47 C 0.2418(3) -0.1613(3) 0.3870(2) 0.0459(11) Uani 1 d . . .
H47 H 0.1863 -0.1966 0.3812 0.055 Uiso 1 calc R . .
C11 C 0.0930(3) -0.1816(2) 0.25475(19) 0.0318(9) Uani 1 d . . .
H11A H 0.1445 -0.2239 0.2519 0.038 Uiso 1 calc R . .
H11B H 0.0689 -0.1953 0.2963 0.038 Uiso 1 calc R . .
C24 C 0.0381(3) -0.2006(3) 0.1055(2) 0.0395(10) Uani 1 d . . .
C25 C 0.0094(4) -0.1323(3) 0.0617(2) 0.0710(17) Uani 1 d . . .
H25 H -0.0348 -0.0906 0.0723 0.085 Uiso 1 calc R . .
C26 C 0.0454(6) -0.1245(4) 0.0016(3) 0.097(2) Uani 1 d . . .
H26 H 0.0254 -0.0777 -0.0282 0.116 Uiso 1 calc R . .
C27 C 0.1104(5) -0.1857(5) -0.0137(3) 0.087(2) Uani 1 d . . .
H27 H 0.1349 -0.1800 -0.0539 0.105 Uiso 1 calc R . .
C28 C 0.1397(4) -0.2541(5) 0.0282(3) 0.0746(18) Uani 1 d . . .
H28 H 0.1844 -0.2951 0.0174 0.089 Uiso 1 calc R . .
C29 C 0.1025(3) -0.2630(3) 0.0881(2) 0.0522(13) Uani 1 d . . .
H29 H 0.1211 -0.3112 0.1166 0.063 Uiso 1 calc R . .
C30 C -0.0345(3) -0.3228(3) 0.1941(2) 0.0355(10) Uani 1 d . . .
C31 C -0.1126(4) -0.3549(3) 0.1471(3) 0.0628(15) Uani 1 d . . .
H31 H -0.1449 -0.3180 0.1131 0.075 Uiso 1 calc R . .
C32 C -0.1415(4) -0.4420(4) 0.1515(3) 0.0783(18) Uani 1 d . . .
H32 H -0.1938 -0.4634 0.1202 0.094 Uiso 1 calc R . .
C33 C -0.0950(4) -0.4968(4) 0.2005(4) 0.0755(17) Uani 1 d . . .
H33 H -0.1160 -0.5553 0.2031 0.091 Uiso 1 calc R . .
C34 C -0.0176(4) -0.4663(3) 0.2462(3) 0.0635(15) Uani 1 d . . .
H34 H 0.0147 -0.5043 0.2795 0.076 Uiso 1 calc R . .
C35 C 0.0133(3) -0.3789(3) 0.2432(2) 0.0501(12) Uani 1 d . . .
H35 H 0.0662 -0.3584 0.2744 0.060 Uiso 1 calc R . .
B1 B 0.4556(6) 0.2144(5) 0.0384(3) 0.0699(19) Uani 1 d . . .
F4 F 0.4621(3) 0.2005(3) 0.10635(17) 0.1177(14) Uani 1 d . . .
F2 F 0.3622(3) 0.1953(3) 0.00622(19) 0.1213(14) Uani 1 d . . .
F3 F 0.4684(4) 0.3034(3) 0.0324(2) 0.1348(16) Uani 1 d . . .
F1 F 0.5194(4) 0.1737(3) 0.0101(2) 0.154(2) Uani 1 d . . .

loop_
_atom_site_aniso_label
_atom_site_aniso_U_11
_atom_site_aniso_U_22
_atom_site_aniso_U_33
_atom_site_aniso_U_23
_atom_site_aniso_U_13
_atom_site_aniso_U_12
Ru1 0.0381(2) 0.03149(19) 0.03116(18) -0.00276(16) -0.00167(14) 0.00295(16)
P1 0.0326(6) 0.0279(6) 0.0287(5) 0.0014(4) 0.0021(4) -0.0019(4)
P2 0.0366(6) 0.0335(6) 0.0294(6) 0.0000(5) 0.0020(5) -0.0011(5)
Cl1 0.0496(7) 0.0380(7) 0.0674(8) -0.0049(6) -0.0075(6) -0.0075(5)
P3 0.0322(6) 0.0404(7) 0.0373(6) 0.0022(5) 0.0047(5) -0.0003(5)
O1 0.0396(17) 0.0489(19) 0.0364(16) -0.0041(14) 0.0057(13) -0.0055(14)
O2 0.0427(18) 0.0426(18) 0.0460(18) -0.0003(14) -0.0008(14) 0.0089(14)
O3 0.0436(19) 0.066(2) 0.060(2) 0.0203(18) 0.0109(16) -0.0093(16)
N1 0.038(2) 0.044(2) 0.043(2) -0.0070(17) -0.0022(17) 0.0061(17)
C1 0.058(3) 0.052(3) 0.026(2) -0.009(2) -0.001(2) 0.009(2)
C2 0.055(3) 0.065(3) 0.028(2) -0.010(2) 0.001(2) 0.011(3)
C3 0.062(4) 0.098(4) 0.042(3) -0.010(3) 0.011(3) 0.013(3)
C4 0.062(3) 0.055(3) 0.039(3) -0.019(2) -0.009(2) 0.018(3)
C5 0.090(4) 0.076(4) 0.064(4) -0.023(3) -0.006(3) 0.045(3)
C6 0.088(4) 0.055(3) 0.065(4) -0.013(3) -0.016(3) 0.039(3)
C7 0.055(3) 0.047(3) 0.044(3) -0.002(2) -0.012(2) 0.015(2)
C8 0.049(3) 0.034(3) 0.047(3) 0.008(2) -0.010(2) 0.002(2)
C9 0.078(4) 0.043(3) 0.089(4) 0.023(3) -0.002(3) 0.000(3)
C10 0.044(3) 0.047(3) 0.031(2) 0.005(2) -0.0032(19) 0.003(2)
C18 0.070(4) 0.074(4) 0.085(4) 0.036(3) 0.028(3) 0.009(3)
C19 0.078(5) 0.129(6) 0.091(5) 0.046(4) 0.032(4) -0.006(4)
C12 0.068(4) 0.059(4) 0.077(4) 0.007(3) -0.024(3) 0.000(3)
C13 0.202(9) 0.130(7) 0.098(6) 0.030(5) -0.075(6) 0.003(7)
C36 0.036(2) 0.039(3) 0.033(2) 0.001(2) 0.0044(18) -0.003(2)
C37 0.048(3) 0.045(3) 0.049(3) 0.013(2) 0.007(2) -0.004(2)
C38 0.065(4) 0.061(4) 0.063(3) 0.021(3) 0.012(3) -0.014(3)
C39 0.059(3) 0.103(5) 0.045(3) 0.005(3) 0.021(3) -0.009(3)
C40 0.057(3) 0.072(4) 0.064(3) -0.007(3) 0.024(3) 0.001(3)
C41 0.050(3) 0.045(3) 0.047(3) 0.003(2) 0.011(2) -0.004(2)
C42 0.033(2) 0.039(2) 0.033(2) -0.0009(19) 0.0016(19) 0.0024(19)
C43 0.045(3) 0.054(3) 0.045(3) -0.004(2) -0.002(2) -0.002(2)
C44 0.041(3) 0.089(4) 0.068(4) -0.010(3) -0.007(3) -0.007(3)
C45 0.048(3) 0.106(5) 0.042(3) -0.005(3) -0.012(3) 0.015(3)
C46 0.064(4) 0.080(4) 0.038(3) 0.011(3) -0.001(3) 0.017(3)
C47 0.040(3) 0.056(3) 0.038(3) 0.002(2) 0.000(2) 0.005(2)
C11 0.036(2) 0.030(2) 0.028(2) 0.0027(17) 0.0021(18) 0.0005(18)
C24 0.047(3) 0.040(3) 0.030(2) -0.003(2) 0.003(2) -0.004(2)
C25 0.124(5) 0.056(3) 0.037(3) 0.004(3) 0.026(3) 0.018(3)
C26 0.176(8) 0.076(4) 0.045(3) 0.007(3) 0.039(4) 0.015(5)
C27 0.130(6) 0.096(5) 0.039(3) -0.002(4) 0.026(4) -0.027(4)
C28 0.052(3) 0.127(6) 0.046(3) -0.021(4) 0.014(3) 0.000(3)
C29 0.047(3) 0.075(4) 0.035(3) -0.005(2) 0.008(2) 0.002(3)
C30 0.035(2) 0.035(2) 0.038(2) -0.0020(19) 0.0110(19) -0.0038(18)
C31 0.056(3) 0.050(3) 0.075(4) -0.002(3) -0.009(3) -0.010(3)
C32 0.064(4) 0.062(4) 0.099(5) -0.007(4) -0.011(3) -0.026(3)
C33 0.075(4) 0.043(3) 0.115(5) -0.012(4) 0.032(4) -0.021(3)
C34 0.079(4) 0.034(3) 0.077(4) 0.010(3) 0.014(3) -0.005(3)
C35 0.058(3) 0.041(3) 0.049(3) -0.001(2) 0.003(2) -0.008(2)
B1 0.096(6) 0.065(5) 0.049(4) -0.004(3) 0.014(4) -0.007(4)
F4 0.135(3) 0.165(4) 0.052(2) 0.009(2) 0.013(2) -0.036(3)
F2 0.114(3) 0.166(4) 0.079(3) -0.012(3) 0.004(2) -0.040(3)
F3 0.194(5) 0.080(3) 0.132(4) -0.001(3) 0.033(3) -0.022(3)
F1 0.170(5) 0.189(5) 0.107(3) -0.014(3) 0.034(3) 0.093(4)

loop_
_atom_type_symbol
_atom_type_description
_atom_type_scat_dispersion_real
_atom_type_scat_dispersion_imag
_atom_type_scat_source
C C 0.0033 0.0016 'International Tables Vol C Tables 4.2.6.8 and 6.1.1.4'
H H 0.0000 0.0000 'International Tables Vol C Tables 4.2.6.8 and 6.1.1.4'
B B 0.0013 0.0007 'International Tables Vol C Tables 4.2.6.8 and 6.1.1.4'
Cl Cl 0.1484 0.1585 'International Tables Vol C Tables 4.2.6.8 and 6.1.1.4'
F F 0.0171 0.0103 'International Tables Vol C Tables 4.2.6.8 and 6.1.1.4'
N N 0.0061 0.0033 'International Tables Vol C Tables 4.2.6.8 and 6.1.1.4'
O O 0.0106 0.0060 'International Tables Vol C Tables 4.2.6.8 and 6.1.1.4'
P P 0.1023 0.0942 'International Tables Vol C Tables 4.2.6.8 and 6.1.1.4'
Ru Ru -1.2594 0.8363 'International Tables Vol C Tables 4.2.6.8 and 6.1.1.4'

loop_
_geom_angle_atom_site_label_1
_geom_angle_atom_site_label_2
_geom_angle_atom_site_label_3
_geom_angle
_geom_angle_site_symmetry_1
_geom_angle_site_symmetry_3
_geom_angle_publ_flag
O1 Ru1 C1 89.41(15) . . ?
O1 Ru1 C10 84.55(14) . . ?
C1 Ru1 C10 163.89(15) . . ?
O1 Ru1 C7 83.97(16) . . ?
C1 Ru1 C7 130.81(17) . . ?
C10 Ru1 C7 63.44(16) . . ?
O1 Ru1 C8 101.06(14) . . ?
C1 Ru1 C8 159.66(17) . . ?
C10 Ru1 C8 36.33(15) . . ?
C7 Ru1 C8 35.51(16) . . ?
O1 Ru1 C2 78.11(14) . . ?
C1 Ru1 C2 36.40(15) . . ?
C10 Ru1 C2 153.68(17) . . ?
C7 Ru1 C2 94.88(17) . . ?
C8 Ru1 C2 128.69(17) . . ?
O1 Ru1 C4 99.55(15) . . ?
C1 Ru1 C4 63.48(16) . . ?
C10 Ru1 C4 132.26(16) . . ?
C7 Ru1 C4 69.71(16) . . ?
C8 Ru1 C4 97.33(17) . . ?
C2 Ru1 C4 35.21(16) . . ?
O1 Ru1 Cl1 173.80(8) . . ?
C1 Ru1 Cl1 85.60(13) . . ?
C10 Ru1 Cl1 99.30(12) . . ?
C7 Ru1 Cl1 102.08(14) . . ?
C8 Ru1 Cl1 84.81(12) . . ?
C2 Ru1 Cl1 99.84(13) . . ?
C4 Ru1 Cl1 81.51(14) . . ?
O1 Ru1 P1 91.91(8) . . ?
C1 Ru1 P1 81.03(11) . . ?
C10 Ru1 P1 84.25(11) . . ?
C7 Ru1 P1 147.65(12) . . ?
C8 Ru1 P1 115.60(13) . . ?
C2 Ru1 P1 115.70(12) . . ?
C4 Ru1 P1 142.33(11) . . ?
Cl1 Ru1 P1 83.69(5) . . ?
C42 P1 C36 99.77(19) . . ?
C42 P1 C11 99.62(18) . . ?
C36 P1 C11 105.30(18) . . ?
C42 P1 Ru1 114.35(14) . . ?
C36 P1 Ru1 119.73(14) . . ?
C11 P1 Ru1 115.21(13) . . ?
N1 P2 C24 108.5(2) . . ?
N1 P2 C30 110.92(19) . . ?
C24 P2 C30 105.31(19) . . ?
N1 P2 C11 115.89(18) . . ?
C24 P2 C11 109.63(19) . . ?
C30 P2 C11 106.12(18) . . ?
O1 P3 O2 109.12(16) . . ?
O1 P3 O3 108.63(17) . . ?
O2 P3 O3 101.98(17) . . ?
O1 P3 N1 116.07(18) . . ?
O2 P3 N1 107.55(18) . . ?
O3 P3 N1 112.51(19) . . ?
P3 O1 Ru1 143.89(18) . . ?
C12 O2 P3 122.2(3) . . ?
C18 O3 P3 120.2(3) . . ?
P2 N1 P3 134.5(2) . . ?
C2 C1 Ru1 74.7(3) . . ?
C2 C1 H1A 116.0 . . ?
Ru1 C1 H1A 116.0 . . ?
C2 C1 H1B 116.0 . . ?
Ru1 C1 H1B 116.0 . . ?
H1A C1 H1B 113.0 . . ?
C4 C2 C1 116.2(5) . . ?
C4 C2 C3 123.0(4) . . ?
C1 C2 C3 120.4(5) . . ?
C4 C2 Ru1 72.6(3) . . ?
C1 C2 Ru1 68.9(2) . . ?
C3 C2 Ru1 123.1(3) . . ?
C2 C3 H3A 109.5 . . ?
C2 C3 H3B 109.5 . . ?
H3A C3 H3B 109.5 . . ?
C2 C3 H3C 109.5 . . ?
H3A C3 H3C 109.5 . . ?
H3B C3 H3C 109.5 . . ?
C2 C4 C5 124.7(5) . . ?
C2 C4 Ru1 72.2(2) . . ?
C5 C4 Ru1 118.2(3) . . ?
C2 C4 H4 112.0 . . ?
C5 C4 H4 112.0 . . ?
Ru1 C4 H4 112.0 . . ?
C6 C5 C4 105.1(4) . . ?
C6 C5 H5A 110.7 . . ?
C4 C5 H5A 110.7 . . ?
C6 C5 H5B 110.7 . . ?
C4 C5 H5B 110.7 . . ?
H5A C5 H5B 108.8 . . ?
C5 C6 C7 105.9(4) . . ?
C5 C6 H6A 110.6 . . ?
C7 C6 H6A 110.6 . . ?
C5 C6 H6B 110.6 . . ?
C7 C6 H6B 110.6 . . ?
H6A C6 H6B 108.7 . . ?
C8 C7 C6 124.8(5) . . ?
C8 C7 Ru1 73.5(3) . . ?
C6 C7 Ru1 118.8(3) . . ?
C8 C7 H7 111.5 . . ?
C6 C7 H7 111.5 . . ?
Ru1 C7 H7 111.5 . . ?
C7 C8 C10 114.9(4) . . ?
C7 C8 C9 123.9(4) . . ?
C10 C8 C9 121.0(5) . . ?
C7 C8 Ru1 71.0(2) . . ?
C10 C8 Ru1 69.3(2) . . ?
C9 C8 Ru1 125.2(3) . . ?
C8 C9 H9A 109.5 . . ?
C8 C9 H9B 109.5 . . ?
H9A C9 H9B 109.5 . . ?
C8 C9 H9C 109.5 . . ?
H9A C9 H9C 109.5 . . ?
H9B C9 H9C 109.5 . . ?
C8 C10 Ru1 74.3(2) . . ?
C8 C10 H10A 116.1 . . ?
Ru1 C10 H10A 116.1 . . ?
C8 C10 H10B 116.1 . . ?
Ru1 C10 H10B 116.1 . . ?
H10A C10 H10B 113.1 . . ?
O3 C18 C19 109.0(4) . . ?
O3 C18 H18A 109.9 . . ?
C19 C18 H18A 109.9 . . ?
O3 C18 H18B 109.9 . . ?
C19 C18 H18B 109.9 . . ?
H18A C18 H18B 108.3 . . ?
C18 C19 H19A 109.5 . . ?
C18 C19 H19B 109.5 . . ?
H19A C19 H19B 109.5 . . ?
C18 C19 H19C 109.5 . . ?
H19A C19 H19C 109.5 . . ?
H19B C19 H19C 109.5 . . ?
C13 C12 O2 112.0(5) . . ?
C13 C12 H12A 109.2 . . ?
O2 C12 H12A 109.2 . . ?
C13 C12 H12B 109.2 . . ?
O2 C12 H12B 109.2 . . ?
H12A C12 H12B 107.9 . . ?
C12 C13 H13A 109.5 . . ?
C12 C13 H13B 109.5 . . ?
H13A C13 H13B 109.5 . . ?
C12 C13 H13C 109.5 . . ?
H13A C13 H13C 109.5 . . ?
H13B C13 H13C 109.5 . . ?
C41 C36 C37 117.6(4) . . ?
C41 C36 P1 119.8(3) . . ?
C37 C36 P1 122.4(3) . . ?
C38 C37 C36 121.2(5) . . ?
C38 C37 H37 119.4 . . ?
C36 C37 H37 119.4 . . ?
C39 C38 C37 120.5(5) . . ?
C39 C38 H38 119.8 . . ?
C37 C38 H38 119.8 . . ?
C38 C39 C40 119.7(5) . . ?
C38 C39 H39 120.2 . . ?
C40 C39 H39 120.2 . . ?
C39 C40 C41 120.0(5) . . ?
C39 C40 H40 120.0 . . ?
C41 C40 H40 120.0 . . ?
C36 C41 C40 121.0(4) . . ?
C36 C41 H41 119.5 . . ?
C40 C41 H41 119.5 . . ?
C47 C42 C43 117.6(4) . . ?
C47 C42 P1 122.9(3) . . ?
C43 C42 P1 119.4(3) . . ?
C42 C43 C44 121.1(5) . . ?
C42 C43 H43 119.4 . . ?
C44 C43 H43 119.4 . . ?
C45 C44 C43 120.2(5) . . ?
C45 C44 H44 119.9 . . ?
C43 C44 H44 119.9 . . ?
C44 C45 C46 120.2(5) . . ?
C44 C45 H45 119.9 . . ?
C46 C45 H45 119.9 . . ?
C45 C46 C47 119.3(5) . . ?
C45 C46 H46 120.3 . . ?
C47 C46 H46 120.3 . . ?
C42 C47 C46 121.6(5) . . ?
C42 C47 H47 119.2 . . ?
C46 C47 H47 119.2 . . ?
P2 C11 P1 123.7(2) . . ?
P2 C11 H11A 106.4 . . ?
P1 C11 H11A 106.4 . . ?
P2 C11 H11B 106.4 . . ?
P1 C11 H11B 106.4 . . ?
H11A C11 H11B 106.5 . . ?
C25 C24 C29 118.7(4) . . ?
C25 C24 P2 120.0(4) . . ?
C29 C24 P2 121.3(3) . . ?
C24 C25 C26 120.6(5) . . ?
C24 C25 H25 119.7 . . ?
C26 C25 H25 119.7 . . ?
C27 C26 C25 119.6(6) . . ?
C27 C26 H26 120.2 . . ?
C25 C26 H26 120.2 . . ?
C28 C27 C26 121.2(6) . . ?
C28 C27 H27 119.4 . . ?
C26 C27 H27 119.4 . . ?
C27 C28 C29 119.4(6) . . ?
C27 C28 H28 120.3 . . ?
C29 C28 H28 120.3 . . ?
C24 C29 C28 120.5(5) . . ?
C24 C29 H29 119.8 . . ?
C28 C29 H29 119.8 . . ?
C35 C30 C31 119.4(4) . . ?
C35 C30 P2 125.3(3) . . ?
C31 C30 P2 115.3(3) . . ?
C32 C31 C30 119.4(5) . . ?
C32 C31 H31 120.3 . . ?
C30 C31 H31 120.3 . . ?
C33 C32 C31 121.1(5) . . ?
C33 C32 H32 119.4 . . ?
C31 C32 H32 119.4 . . ?
C32 C33 C34 119.9(5) . . ?
C32 C33 H33 120.0 . . ?
C34 C33 H33 120.0 . . ?
C33 C34 C35 120.3(5) . . ?
C33 C34 H34 119.8 . . ?
C35 C34 H34 119.8 . . ?
C30 C35 C34 119.9(5) . . ?
C30 C35 H35 120.1 . . ?
C34 C35 H35 120.1 . . ?
F1 B1 F3 108.5(6) . . ?
F1 B1 F4 115.7(7) . . ?
F3 B1 F4 104.7(5) . . ?
F1 B1 F2 111.5(6) . . ?
F3 B1 F2 107.1(6) . . ?
F4 B1 F2 108.8(6) . . ?

loop_
_geom_bond_atom_site_label_1
_geom_bond_atom_site_label_2
_geom_bond_distance
_geom_bond_site_symmetry_2
_geom_bond_publ_flag
Ru1 O1 2.128(3) . ?
Ru1 C1 2.227(4) . ?
Ru1 C10 2.232(4) . ?
Ru1 C7 2.265(4) . ?
Ru1 C8 2.297(4) . ?
Ru1 C2 2.304(4) . ?
Ru1 C4 2.309(4) . ?
Ru1 Cl1 2.3960(13) . ?
Ru1 P1 2.4288(12) . ?
P1 C42 1.835(4) . ?
P1 C36 1.843(4) . ?
P1 C11 1.858(4) . ?
P2 N1 1.560(3) . ?
P2 C24 1.796(4) . ?
P2 C30 1.800(4) . ?
P2 C11 1.821(4) . ?
P3 O1 1.488(3) . ?
P3 O2 1.557(3) . ?
P3 O3 1.574(3) . ?
P3 N1 1.585(4) . ?
O2 C12 1.456(5) . ?
O3 C18 1.449(6) . ?
C1 C2 1.417(6) . ?
C1 H1A 0.9700 . ?
C1 H1B 0.9700 . ?
C2 C4 1.395(6) . ?
C2 C3 1.508(7) . ?
C3 H3A 0.9600 . ?
C3 H3B 0.9600 . ?
C3 H3C 0.9600 . ?
C4 C5 1.530(6) . ?
C4 H4 0.9800 . ?
C5 C6 1.501(7) . ?
C5 H5A 0.9700 . ?
C5 H5B 0.9700 . ?
C6 C7 1.515(6) . ?
C6 H6A 0.9700 . ?
C6 H6B 0.9700 . ?
C7 C8 1.392(7) . ?
C7 H7 0.9800 . ?
C8 C10 1.413(6) . ?
C8 C9 1.508(6) . ?
C9 H9A 0.9600 . ?
C9 H9B 0.9600 . ?
C9 H9C 0.9600 . ?
C10 H10A 0.9700 . ?
C10 H10B 0.9700 . ?
C18 C19 1.476(7) . ?
C18 H18A 0.9700 . ?
C18 H18B 0.9700 . ?
C19 H19A 0.9600 . ?
C19 H19B 0.9600 . ?
C19 H19C 0.9600 . ?
C12 C13 1.391(8) . ?
C12 H12A 0.9700 . ?
C12 H12B 0.9700 . ?
C13 H13A 0.9600 . ?
C13 H13B 0.9600 . ?
C13 H13C 0.9600 . ?
C36 C41 1.382(6) . ?
C36 C37 1.391(6) . ?
C37 C38 1.380(7) . ?
C37 H37 0.9300 . ?
C38 C39 1.367(7) . ?
C38 H38 0.9300 . ?
C39 C40 1.371(7) . ?
C39 H39 0.9300 . ?
C40 C41 1.396(6) . ?
C40 H40 0.9300 . ?
C41 H41 0.9300 . ?
C42 C47 1.381(6) . ?
C42 C43 1.383(6) . ?
C43 C44 1.389(6) . ?
C43 H43 0.9300 . ?
C44 C45 1.360(7) . ?
C44 H44 0.9300 . ?
C45 C46 1.377(7) . ?
C45 H45 0.9300 . ?
C46 C47 1.389(6) . ?
C46 H46 0.9300 . ?
C47 H47 0.9300 . ?
C11 H11A 0.9700 . ?
C11 H11B 0.9700 . ?
C24 C25 1.361(6) . ?
C24 C29 1.386(6) . ?
C25 C26 1.387(7) . ?
C25 H25 0.9300 . ?
C26 C27 1.365(9) . ?
C26 H26 0.9300 . ?
C27 C28 1.343(8) . ?
C27 H27 0.9300 . ?
C28 C29 1.391(7) . ?
C28 H28 0.9300 . ?
C29 H29 0.9300 . ?
C30 C35 1.373(6) . ?
C30 C31 1.392(6) . ?
C31 C32 1.377(7) . ?
C31 H31 0.9300 . ?
C32 C33 1.355(8) . ?
C32 H32 0.9300 . ?
C33 C34 1.364(7) . ?
C33 H33 0.9300 . ?
C34 C35 1.388(6) . ?
C34 H34 0.9300 . ?
C35 H35 0.9300 . ?
B1 F1 1.291(8) . ?
B1 F3 1.358(7) . ?
B1 F4 1.360(7) . ?
B1 F2 1.378(8) . ?

loop_
_geom_torsion_atom_site_label_1
_geom_torsion_atom_site_label_2
_geom_torsion_atom_site_label_3
_geom_torsion_atom_site_label_4
_geom_torsion
_geom_torsion_site_symmetry_1
_geom_torsion_site_symmetry_2
_geom_torsion_site_symmetry_3
_geom_torsion_site_symmetry_4
_geom_torsion_publ_flag
O1 Ru1 P1 C42 -116.29(17) . . . . ?
C1 Ru1 P1 C42 -27.2(2) . . . . ?
C10 Ru1 P1 C42 159.39(19) . . . . ?
C7 Ru1 P1 C42 162.0(3) . . . . ?
C8 Ru1 P1 C42 140.48(19) . . . . ?
C2 Ru1 P1 C42 -38.6(2) . . . . ?
C4 Ru1 P1 C42 -7.9(3) . . . . ?
Cl1 Ru1 P1 C42 59.33(16) . . . . ?
O1 Ru1 P1 C36 125.48(17) . . . . ?
C1 Ru1 P1 C36 -145.4(2) . . . . ?
C10 Ru1 P1 C36 41.16(19) . . . . ?
C7 Ru1 P1 C36 43.8(3) . . . . ?
C8 Ru1 P1 C36 22.3(2) . . . . ?
C2 Ru1 P1 C36 -156.8(2) . . . . ?
C4 Ru1 P1 C36 -126.2(3) . . . . ?
Cl1 Ru1 P1 C36 -58.89(15) . . . . ?
O1 Ru1 P1 C11 -1.73(15) . . . . ?
C1 Ru1 P1 C11 87.38(18) . . . . ?
C10 Ru1 P1 C11 -86.05(17) . . . . ?
C7 Ru1 P1 C11 -83.5(3) . . . . ?
C8 Ru1 P1 C11 -104.95(18) . . . . ?
C2 Ru1 P1 C11 75.99(19) . . . . ?
C4 Ru1 P1 C11 106.6(3) . . . . ?
Cl1 Ru1 P1 C11 173.90(14) . . . . ?
O2 P3 O1 Ru1 -77.5(3) . . . . ?
O3 P3 O1 Ru1 172.1(3) . . . . ?
N1 P3 O1 Ru1 44.2(4) . . . . ?
C1 Ru1 O1 P3 -149.8(3) . . . . ?
C10 Ru1 O1 P3 15.2(3) . . . . ?
C7 Ru1 O1 P3 79.0(3) . . . . ?
C8 Ru1 O1 P3 47.7(3) . . . . ?
C2 Ru1 O1 P3 175.3(3) . . . . ?
C4 Ru1 O1 P3 147.2(3) . . . . ?
P1 Ru1 O1 P3 -68.8(3) . . . . ?
O1 P3 O2 C12 175.3(4) . . . . ?
O3 P3 O2 C12 -69.9(4) . . . . ?
N1 P3 O2 C12 48.7(4) . . . . ?
O1 P3 O3 C18 -61.3(4) . . . . ?
O2 P3 O3 C18 -176.4(4) . . . . ?
N1 P3 O3 C18 68.7(4) . . . . ?
C24 P2 N1 P3 -147.8(3) . . . . ?
C30 P2 N1 P3 97.0(3) . . . . ?
C11 P2 N1 P3 -24.1(4) . . . . ?
O1 P3 N1 P2 42.1(4) . . . . ?
O2 P3 N1 P2 164.6(3) . . . . ?
O3 P3 N1 P2 -83.9(4) . . . . ?
O1 Ru1 C1 C2 -70.5(3) . . . . ?
C10 Ru1 C1 C2 -138.3(6) . . . . ?
C7 Ru1 C1 C2 11.0(4) . . . . ?
C8 Ru1 C1 C2 51.1(6) . . . . ?
C4 Ru1 C1 C2 30.4(3) . . . . ?
Cl1 Ru1 C1 C2 113.2(3) . . . . ?
P1 Ru1 C1 C2 -162.6(3) . . . . ?
Ru1 C1 C2 C4 -56.8(3) . . . . ?
Ru1 C1 C2 C3 116.8(4) . . . . ?
O1 Ru1 C2 C4 -126.3(3) . . . . ?
C1 Ru1 C2 C4 128.1(4) . . . . ?
C10 Ru1 C2 C4 -76.5(5) . . . . ?
C7 Ru1 C2 C4 -43.5(3) . . . . ?
C8 Ru1 C2 C4 -31.6(4) . . . . ?
Cl1 Ru1 C2 C4 59.6(3) . . . . ?
P1 Ru1 C2 C4 147.3(2) . . . . ?
O1 Ru1 C2 C1 105.5(3) . . . . ?
C10 Ru1 C2 C1 155.4(3) . . . . ?
C7 Ru1 C2 C1 -171.7(3) . . . . ?
C8 Ru1 C2 C1 -159.7(3) . . . . ?
C4 Ru1 C2 C1 -128.1(4) . . . . ?
Cl1 Ru1 C2 C1 -68.5(3) . . . . ?
P1 Ru1 C2 C1 19.2(3) . . . . ?
O1 Ru1 C2 C3 -7.8(4) . . . . ?
C1 Ru1 C2 C3 -113.3(5) . . . . ?
C10 Ru1 C2 C3 42.1(6) . . . . ?
C7 Ru1 C2 C3 75.0(4) . . . . ?
C8 Ru1 C2 C3 86.9(4) . . . . ?
C4 Ru1 C2 C3 118.5(5) . . . . ?
Cl1 Ru1 C2 C3 178.1(4) . . . . ?
P1 Ru1 C2 C3 -94.2(4) . . . . ?
C1 C2 C4 C5 167.3(4) . . . . ?
C3 C2 C4 C5 -6.1(7) . . . . ?
Ru1 C2 C4 C5 112.5(4) . . . . ?
C1 C2 C4 Ru1 54.9(3) . . . . ?
C3 C2 C4 Ru1 -118.6(4) . . . . ?
O1 Ru1 C4 C2 53.1(3) . . . . ?
C1 Ru1 C4 C2 -31.4(3) . . . . ?
C10 Ru1 C4 C2 144.4(3) . . . . ?
C7 Ru1 C4 C2 133.0(3) . . . . ?
C8 Ru1 C4 C2 155.7(3) . . . . ?
Cl1 Ru1 C4 C2 -120.7(3) . . . . ?
P1 Ru1 C4 C2 -52.8(4) . . . . ?
O1 Ru1 C4 C5 -67.3(4) . . . . ?
C1 Ru1 C4 C5 -151.8(5) . . . . ?
C10 Ru1 C4 C5 24.0(5) . . . . ?
C7 Ru1 C4 C5 12.6(4) . . . . ?
C8 Ru1 C4 C5 35.3(5) . . . . ?
C2 Ru1 C4 C5 -120.4(6) . . . . ?
Cl1 Ru1 C4 C5 118.9(4) . . . . ?
P1 Ru1 C4 C5 -173.2(3) . . . . ?
C2 C4 C5 C6 -126.0(5) . . . . ?
Ru1 C4 C5 C6 -38.9(6) . . . . ?
C4 C5 C6 C7 49.0(6) . . . . ?
C5 C6 C7 C8 -133.4(5) . . . . ?
C5 C6 C7 Ru1 -44.2(6) . . . . ?
O1 Ru1 C7 C8 -118.7(3) . . . . ?
C1 Ru1 C7 C8 157.3(3) . . . . ?
C10 Ru1 C7 C8 -31.8(3) . . . . ?
C2 Ru1 C7 C8 163.8(3) . . . . ?
C4 Ru1 C7 C8 138.8(3) . . . . ?
Cl1 Ru1 C7 C8 62.7(3) . . . . ?
P1 Ru1 C7 C8 -34.7(4) . . . . ?
O1 Ru1 C7 C6 120.3(4) . . . . ?
C1 Ru1 C7 C6 36.3(5) . . . . ?
C10 Ru1 C7 C6 -152.8(5) . . . . ?
C8 Ru1 C7 C6 -121.0(6) . . . . ?
C2 Ru1 C7 C6 42.8(5) . . . . ?
C4 Ru1 C7 C6 17.8(4) . . . . ?
Cl1 Ru1 C7 C6 -58.4(4) . . . . ?
P1 Ru1 C7 C6 -155.7(3) . . . . ?
C6 C7 C8 C10 169.0(4) . . . . ?
Ru1 C7 C8 C10 55.1(3) . . . . ?
C6 C7 C8 C9 -6.4(7) . . . . ?
Ru1 C7 C8 C9 -120.3(4) . . . . ?
C6 C7 C8 Ru1 113.9(4) . . . . ?
O1 Ru1 C8 C7 62.7(3) . . . . ?
C1 Ru1 C8 C7 -57.1(6) . . . . ?
C10 Ru1 C8 C7 127.3(4) . . . . ?
C2 Ru1 C8 C7 -20.8(4) . . . . ?
C4 Ru1 C8 C7 -38.5(3) . . . . ?
Cl1 Ru1 C8 C7 -119.3(3) . . . . ?
P1 Ru1 C8 C7 160.3(2) . . . . ?
O1 Ru1 C8 C10 -64.6(3) . . . . ?
C1 Ru1 C8 C10 175.6(4) . . . . ?
C7 Ru1 C8 C10 -127.3(4) . . . . ?
C2 Ru1 C8 C10 -148.1(3) . . . . ?
C4 Ru1 C8 C10 -165.9(3) . . . . ?
Cl1 Ru1 C8 C10 113.4(3) . . . . ?
P1 Ru1 C8 C10 33.0(3) . . . . ?
O1 Ru1 C8 C9 -178.6(4) . . . . ?
C1 Ru1 C8 C9 61.5(7) . . . . ?
C10 Ru1 C8 C9 -114.1(6) . . . . ?
C7 Ru1 C8 C9 118.6(5) . . . . ?
C2 Ru1 C8 C9 97.8(5) . . . . ?
C4 Ru1 C8 C9 80.1(4) . . . . ?
Cl1 Ru1 C8 C9 -0.6(4) . . . . ?
P1 Ru1 C8 C9 -81.1(4) . . . . ?
C7 C8 C10 Ru1 -56.0(3) . . . . ?
C9 C8 C10 Ru1 119.5(4) . . . . ?
O1 Ru1 C10 C8 117.1(3) . . . . ?
C1 Ru1 C10 C8 -174.5(5) . . . . ?
C7 Ru1 C10 C8 31.1(3) . . . . ?
C2 Ru1 C10 C8 68.4(5) . . . . ?
C4 Ru1 C10 C8 19.1(4) . . . . ?
Cl1 Ru1 C10 C8 -67.8(3) . . . . ?
P1 Ru1 C10 C8 -150.4(3) . . . . ?
P3 O3 C18 C19 151.5(4) . . . . ?
P3 O2 C12 C13 -167.4(5) . . . . ?
C42 P1 C36 C41 66.2(4) . . . . ?
C11 P1 C36 C41 -36.7(4) . . . . ?
Ru1 P1 C36 C41 -168.3(3) . . . . ?
C42 P1 C36 C37 -109.1(4) . . . . ?
C11 P1 C36 C37 148.1(3) . . . . ?
Ru1 P1 C36 C37 16.4(4) . . . . ?
C41 C36 C37 C38 2.3(7) . . . . ?
P1 C36 C37 C38 177.6(4) . . . . ?
C36 C37 C38 C39 -1.2(8) . . . . ?
C37 C38 C39 C40 0.2(8) . . . . ?
C38 C39 C40 C41 -0.3(8) . . . . ?
C37 C36 C41 C40 -2.4(7) . . . . ?
P1 C36 C41 C40 -177.9(3) . . . . ?
C39 C40 C41 C36 1.5(7) . . . . ?
C36 P1 C42 C47 -138.1(4) . . . . ?
C11 P1 C42 C47 -30.6(4) . . . . ?
Ru1 P1 C42 C47 92.8(4) . . . . ?
C36 P1 C42 C43 46.3(4) . . . . ?
C11 P1 C42 C43 153.8(4) . . . . ?
Ru1 P1 C42 C43 -82.8(4) . . . . ?
C47 C42 C43 C44 -1.3(7) . . . . ?
P1 C42 C43 C44 174.5(4) . . . . ?
C42 C43 C44 C45 0.3(8) . . . . ?
C43 C44 C45 C46 0.8(8) . . . . ?
C44 C45 C46 C47 -0.8(8) . . . . ?
C43 C42 C47 C46 1.4(7) . . . . ?
P1 C42 C47 C46 -174.2(4) . . . . ?
C45 C46 C47 C42 -0.4(7) . . . . ?
N1 P2 C11 P1 -57.6(3) . . . . ?
C24 P2 C11 P1 65.6(3) . . . . ?
C30 P2 C11 P1 178.8(2) . . . . ?
C42 P1 C11 P2 -173.6(3) . . . . ?
C36 P1 C11 P2 -70.6(3) . . . . ?
Ru1 P1 C11 P2 63.6(3) . . . . ?
N1 P2 C24 C25 18.8(5) . . . . ?
C30 P2 C24 C25 137.6(4) . . . . ?
C11 P2 C24 C25 -108.6(4) . . . . ?
N1 P2 C24 C29 -162.4(4) . . . . ?
C30 P2 C24 C29 -43.6(4) . . . . ?
C11 P2 C24 C29 70.2(4) . . . . ?
C29 C24 C25 C26 -1.3(8) . . . . ?
P2 C24 C25 C26 177.6(5) . . . . ?
C24 C25 C26 C27 -0.1(10) . . . . ?
C25 C26 C27 C28 0.5(11) . . . . ?
C26 C27 C28 C29 0.5(10) . . . . ?
C25 C24 C29 C28 2.3(7) . . . . ?
P2 C24 C29 C28 -176.5(4) . . . . ?
C27 C28 C29 C24 -1.9(8) . . . . ?
N1 P2 C30 C35 -129.4(4) . . . . ?
C24 P2 C30 C35 113.4(4) . . . . ?
C11 P2 C30 C35 -2.8(4) . . . . ?
N1 P2 C30 C31 50.0(4) . . . . ?
C24 P2 C30 C31 -67.2(4) . . . . ?
C11 P2 C30 C31 176.6(3) . . . . ?
C35 C30 C31 C32 1.1(8) . . . . ?
P2 C30 C31 C32 -178.4(4) . . . . ?
C30 C31 C32 C33 -0.2(9) . . . . ?
C31 C32 C33 C34 -0.7(10) . . . . ?
C32 C33 C34 C35 0.8(9) . . . . ?
C31 C30 C35 C34 -1.0(7) . . . . ?
P2 C30 C35 C34 178.4(4) . . . . ?
C33 C34 C35 C30 0.1(8) . . . . ?
